data_2222798
loop_
_publ_author_name
'Li, Jin Min'

_publ_section_title
;
 Tetra-\m-acetato-bis{[9-(pyrazin-2-yl)-9<i>H</i>-carbazole]copper(II)}
;
_journal_coeditor_code LH2859
_journal_issue 8
_journal_name_full 'Acta Crystallographica Section E'
_journal_page_first m932
_journal_paper_doi 10.1107/S160053680902710X
_journal_volume 65
_journal_year 2009
_chemical_formula_iupac '[Cu2 (C2 H3 O2)4 (C16 H11 N3)2]'
_chemical_formula_moiety 'C40 H34 Cu2 N6 O8'
_chemical_formula_sum 'C40 H34 Cu2 N6 O8'
_chemical_formula_weight 853.81
_chemical_name_systematic
;
Tetra-\m-acetato-bis{[9-(pyrazin-2-yl)-9<i>H</i>-carbazole]copper(II)}
;
_space_group_IT_number 2
_symmetry_cell_setting triclinic
_symmetry_space_group_name_Hall '-P 1'
_symmetry_space_group_name_H-M 'P -1'
_atom_sites_solution_hydrogens geom
_atom_sites_solution_primary direct
_atom_sites_solution_secondary difmap
_audit_creation_method SHELXL97
_cell_angle_alpha 83.002(2)
_cell_angle_beta 86.756(2)
_cell_angle_gamma 72.533(2)
_cell_formula_units_Z 1
_cell_length_a 8.2608(12)
_cell_length_b 9.7181(15)
_cell_length_c 11.9688(18)
_cell_measurement_reflns_used 3057
_cell_measurement_temperature 298(2)
_cell_measurement_theta_max 27.9755
_cell_measurement_theta_min 2.5855
_cell_volume 909.5(2)
_computing_cell_refinement 'SAINT (Bruker, 1997)'
_computing_data_collection 'SMART (Bruker, 1997)'
_computing_data_reduction 'SAINT (Bruker, 1997)'
_computing_molecular_graphics 'SHELXTL (Sheldrick, 2008)'
_computing_publication_material 'SHELXTL (Sheldrick, 2008)'
_computing_structure_refinement 'SHELXTL (Sheldrick, 2008)'
_computing_structure_solution 'SHELXTL (Sheldrick, 2008)'
_diffrn_ambient_temperature 298(2)
_diffrn_measured_fraction_theta_full 0.977
_diffrn_measured_fraction_theta_max 0.977
_diffrn_measurement_device_type 'Bruker SMART APEX CCD'
_diffrn_measurement_method '\f and \w'
_diffrn_radiation_monochromator graphite
_diffrn_radiation_source 'fine-focus sealed tube'
_diffrn_radiation_type MoK\a
_diffrn_radiation_wavelength 0.71073
_diffrn_reflns_av_R_equivalents 0.0179
_diffrn_reflns_av_sigmaI/netI 0.0331
_diffrn_reflns_limit_h_max 10
_diffrn_reflns_limit_h_min -9
_diffrn_reflns_limit_k_max 11
_diffrn_reflns_limit_k_min -11
_diffrn_reflns_limit_l_max 14
_diffrn_reflns_limit_l_min -6
_diffrn_reflns_number 4972
_diffrn_reflns_theta_full 26.00
_diffrn_reflns_theta_max 26.00
_diffrn_reflns_theta_min 1.71
_exptl_absorpt_coefficient_mu 1.233
_exptl_absorpt_correction_T_max 0.7645
_exptl_absorpt_correction_T_min 0.6721
_exptl_absorpt_correction_type multi-scan
_exptl_absorpt_process_details '(SADABS; Sheldrick, 1996)'
_exptl_crystal_colour blue
_exptl_crystal_density_diffrn 1.559
_exptl_crystal_density_method 'not measured'
_exptl_crystal_description block
_exptl_crystal_F_000 438
_exptl_crystal_size_max 0.35
_exptl_crystal_size_mid 0.34
_exptl_crystal_size_min 0.23
_refine_diff_density_max 2.114
_refine_diff_density_min -0.422
_refine_ls_extinction_method none
_refine_ls_goodness_of_fit_ref 1.051
_refine_ls_hydrogen_treatment constr
_refine_ls_matrix_type full
_refine_ls_number_parameters 255
_refine_ls_number_reflns 3493
_refine_ls_number_restraints 0
_refine_ls_restrained_S_all 1.051
_refine_ls_R_factor_all 0.0504
_refine_ls_R_factor_gt 0.0472
_refine_ls_shift/su_max 0.011
_refine_ls_shift/su_mean 0.000
_refine_ls_structure_factor_coef Fsqd
_refine_ls_weighting_details 'calc w = 1/[\s^2^(Fo^2^)+(0.0986P)^2^+0.8758P] where P=(Fo^2^+2Fc^2^)/3'
_refine_ls_weighting_scheme calc
_refine_ls_wR_factor_gt 0.1456
_refine_ls_wR_factor_ref 0.1480
_reflns_number_gt 3183
_reflns_number_total 3493
_reflns_threshold_expression I>2\s(I)
_cod_data_source_file lh2859.cif
_cod_data_source_block I
_cod_database_code 2222798
_cod_database_fobs_code 2222798

loop_
_symmetry_equiv_pos_as_xyz
'x, y, z'
'-x, -y, -z'

loop_
_atom_site_type_symbol
_atom_site_label
_atom_site_fract_x
_atom_site_fract_y
_atom_site_fract_z
_atom_site_U_iso_or_equiv
_atom_site_adp_type
_atom_site_calc_flag
_atom_site_refinement_flags
_atom_site_occupancy
_atom_site_disorder_assembly
_atom_site_disorder_group
C C1 0.4087(6) 0.8536(5) 1.0557(4) 0.0503(10) Uani d . 1 . .
H H1 0.3442 0.9488 1.0348 0.060 Uiso calc R 1 . .
C C2 0.5243(5) 0.7790(4) 0.9784(3) 0.0406(8) Uani d . 1 . .
H H2 0.5387 0.8235 0.9068 0.049 Uiso calc R 1 . .
C C3 0.3877(6) 0.7884(5) 1.1634(3) 0.0540(11) Uani d . 1 . .
H H3 0.3085 0.8399 1.2131 0.065 Uiso calc R 1 . .
C C4 0.4827(5) 0.6489(5) 1.1969(3) 0.0453(9) Uani d . 1 . .
H H4 0.4690 0.6057 1.2691 0.054 Uiso calc R 1 . .
C C5 0.5990(4) 0.5734(4) 1.1220(3) 0.0334(7) Uani d . 1 . .
C C6 0.6169(4) 0.6377(4) 1.0109(3) 0.0307(7) Uani d . 1 . .
C C7 0.7230(4) 0.4315(4) 1.1335(3) 0.0334(7) Uani d . 1 . .
C C8 0.8123(4) 0.4117(4) 1.0305(3) 0.0322(7) Uani d . 1 . .
C C9 0.9440(5) 0.2866(4) 1.0177(3) 0.0468(9) Uani d . 1 . .
H H9 1.0030 0.2722 0.9495 0.056 Uiso calc R 1 . .
C C10 0.9841(6) 0.1841(5) 1.1104(4) 0.0587(12) Uani d . 1 . .
H H10 1.0721 0.0992 1.1038 0.070 Uiso calc R 1 . .
C C11 0.8984(6) 0.2028(5) 1.2130(4) 0.0545(11) Uani d . 1 . .
H H11 0.9308 0.1321 1.2738 0.065 Uiso calc R 1 . .
C C12 0.7652(5) 0.3261(4) 1.2249(3) 0.0434(9) Uani d . 1 . .
H H12 0.7049 0.3383 1.2928 0.052 Uiso calc R 1 . .
C C13 0.7908(4) 0.5546(3) 0.8399(3) 0.0281(6) Uani d . 1 . .
C C14 0.6825(4) 0.6558(4) 0.7633(3) 0.0326(7) Uani d . 1 . .
H H14 0.5745 0.7071 0.7872 0.039 Uiso calc R 1 . .
C C15 0.8839(4) 0.6001(4) 0.6240(3) 0.0358(7) Uani d . 1 . .
H H15 0.9228 0.6156 0.5504 0.043 Uiso calc R 1 . .
C C16 0.9841(5) 0.4945(4) 0.6993(3) 0.0402(8) Uani d . 1 . .
H H16 1.0871 0.4360 0.6735 0.048 Uiso calc R 1 . .
C C17 0.3340(4) 1.0792(3) 0.6772(3) 0.0296(7) Uani d . 1 . .
C C18 0.2354(5) 1.1199(4) 0.7839(3) 0.0397(8) Uani d . 1 . .
H H18A 0.2835 1.1814 0.8195 0.059 Uiso calc R 1 . .
H H18B 0.2404 1.0337 0.8338 0.059 Uiso calc R 1 . .
H H18C 0.1192 1.1707 0.7663 0.059 Uiso calc R 1 . .
C C19 0.2777(4) 0.8810(4) 0.4608(3) 0.0349(7) Uani d . 1 . .
C C20 0.1397(5) 0.8131(5) 0.4428(4) 0.0529(10) Uani d . 1 . .
H H20A 0.0522 0.8376 0.4996 0.079 Uiso calc R 1 . .
H H20B 0.1872 0.7096 0.4475 0.079 Uiso calc R 1 . .
H H20C 0.0922 0.8491 0.3698 0.079 Uiso calc R 1 . .
Cu Cu1 0.58853(4) 0.87807(4) 0.55418(3) 0.02722(17) Uani d . 1 . .
N N1 0.7313(4) 0.6801(3) 0.6565(2) 0.0305(6) Uani d . 1 . .
N N2 0.9401(4) 0.4724(3) 0.8071(2) 0.0363(6) Uani d . 1 . .
N N3 0.7439(4) 0.5373(3) 0.9538(2) 0.0315(6) Uani d . 1 . .
O O1 0.4480(3) 0.9594(3) 0.6823(2) 0.0384(6) Uani d . 1 . .
O O2 0.4057(3) 0.8024(3) 0.5140(2) 0.0423(6) Uani d . 1 . .
O O3 0.7047(3) 0.8328(3) 0.4096(2) 0.0385(6) Uani d . 1 . .
O O4 0.7467(3) 0.9890(3) 0.5768(2) 0.0416(6) Uani d . 1 . .

loop_
_atom_site_aniso_label
_atom_site_aniso_U_11
_atom_site_aniso_U_22
_atom_site_aniso_U_33
_atom_site_aniso_U_12
_atom_site_aniso_U_13
_atom_site_aniso_U_23
C1 0.055(2) 0.040(2) 0.045(2) 0.0041(17) 0.0040(18) -0.0097(18)
C2 0.048(2) 0.0384(19) 0.0271(17) -0.0019(16) 0.0018(15) 0.0000(15)
C3 0.056(2) 0.056(3) 0.042(2) -0.003(2) 0.0116(19) -0.014(2)
C4 0.051(2) 0.055(2) 0.0289(18) -0.0145(18) 0.0077(16) -0.0053(17)
C5 0.0367(18) 0.0358(18) 0.0281(17) -0.0130(14) -0.0011(13) 0.0008(14)
C6 0.0341(17) 0.0333(17) 0.0237(15) -0.0089(13) -0.0003(12) -0.0013(13)
C7 0.0371(18) 0.0353(18) 0.0277(16) -0.0124(14) -0.0032(13) 0.0031(14)
C8 0.0355(17) 0.0332(17) 0.0243(16) -0.0074(14) -0.0038(13) 0.0055(13)
C9 0.048(2) 0.043(2) 0.035(2) 0.0024(17) 0.0051(16) 0.0082(16)
C10 0.060(3) 0.040(2) 0.054(3) 0.0091(19) 0.002(2) 0.0175(19)
C11 0.066(3) 0.047(2) 0.041(2) -0.011(2) -0.007(2) 0.0198(18)
C12 0.054(2) 0.047(2) 0.0280(18) -0.0169(18) -0.0018(16) 0.0097(16)
C13 0.0319(16) 0.0272(15) 0.0231(15) -0.0077(12) -0.0012(12) 0.0025(12)
C14 0.0315(16) 0.0341(17) 0.0253(15) -0.0014(13) 0.0012(12) 0.0006(13)
C15 0.0404(19) 0.0351(18) 0.0256(16) -0.0049(14) 0.0057(13) 0.0016(13)
C16 0.0349(18) 0.0380(19) 0.0354(19) 0.0035(14) 0.0057(14) 0.0040(15)
C17 0.0301(16) 0.0306(16) 0.0256(15) -0.0061(13) 0.0037(12) -0.0026(13)
C18 0.0437(19) 0.0377(19) 0.0293(17) -0.0010(15) 0.0068(14) -0.0038(15)
C19 0.0340(17) 0.044(2) 0.0286(16) -0.0138(15) 0.0053(13) -0.0072(15)
C20 0.044(2) 0.065(3) 0.057(3) -0.027(2) 0.0008(19) -0.009(2)
Cu1 0.0280(3) 0.0261(3) 0.0220(2) -0.00184(16) 0.00039(15) 0.00279(16)
N1 0.0330(14) 0.0294(14) 0.0233(13) -0.0030(11) -0.0007(11) 0.0039(11)
N2 0.0341(15) 0.0350(15) 0.0309(15) -0.0006(12) 0.0001(12) 0.0055(12)
N3 0.0344(14) 0.0314(14) 0.0222(13) -0.0038(11) -0.0008(11) 0.0068(11)
O1 0.0408(13) 0.0348(13) 0.0285(12) 0.0027(10) 0.0064(10) 0.0000(10)
O2 0.0409(14) 0.0401(14) 0.0466(15) -0.0150(11) -0.0051(11) 0.0024(12)
O3 0.0397(13) 0.0364(13) 0.0273(12) 0.0039(10) 0.0039(10) 0.0024(10)
O4 0.0364(13) 0.0433(15) 0.0440(15) -0.0121(11) -0.0071(11) 0.0029(12)

loop_
_atom_type_symbol
_atom_type_description
_atom_type_scat_dispersion_real
_atom_type_scat_dispersion_imag
_atom_type_scat_source
C C 0.0033 0.0016 'International Tables Vol C Tables 4.2.6.8 and 6.1.1.4'
H H 0.0000 0.0000 'International Tables Vol C Tables 4.2.6.8 and 6.1.1.4'
N N 0.0061 0.0033 'International Tables Vol C Tables 4.2.6.8 and 6.1.1.4'
O O 0.0106 0.0060 'International Tables Vol C Tables 4.2.6.8 and 6.1.1.4'
Cu Cu 0.3201 1.2651 'International Tables Vol C Tables 4.2.6.8 and 6.1.1.4'

loop_
_geom_angle_atom_site_label_1
_geom_angle_atom_site_label_2
_geom_angle_atom_site_label_3
_geom_angle_site_symmetry_1
_geom_angle_site_symmetry_3
_geom_angle
_geom_angle_publ_flag
C3 C1 C2 . . 121.2(4) ?
C3 C1 H1 . . 119.4 ?
C2 C1 H1 . . 119.4 ?
C6 C2 C1 . . 118.3(3) ?
C6 C2 H2 . . 120.9 ?
C1 C2 H2 . . 120.9 ?
C4 C3 C1 . . 120.6(4) ?
C4 C3 H3 . . 119.7 ?
C1 C3 H3 . . 119.7 ?
C3 C4 C5 . . 119.1(4) ?
C3 C4 H4 . . 120.5 ?
C5 C4 H4 . . 120.5 ?
C4 C5 C6 . . 120.5(3) ?
C4 C5 C7 . . 132.3(3) ?
C6 C5 C7 . . 107.1(3) ?
C2 C6 N3 . . 131.4(3) ?
C2 C6 C5 . . 120.2(3) ?
N3 C6 C5 . . 108.3(3) ?
C12 C7 C8 . . 120.6(3) ?
C12 C7 C5 . . 131.4(4) ?
C8 C7 C5 . . 107.9(3) ?
C9 C8 C7 . . 120.9(3) ?
C9 C8 N3 . . 131.0(3) ?
C7 C8 N3 . . 108.1(3) ?
C10 C9 C8 . . 117.2(4) ?
C10 C9 H9 . . 121.4 ?
C8 C9 H9 . . 121.4 ?
C9 C10 C11 . . 122.6(4) ?
C9 C10 H10 . . 118.7 ?
C11 C10 H10 . . 118.7 ?
C12 C11 C10 . . 120.1(4) ?
C12 C11 H11 . . 119.9 ?
C10 C11 H11 . . 119.9 ?
C11 C12 C7 . . 118.6(4) ?
C11 C12 H12 . . 120.7 ?
C7 C12 H12 . . 120.7 ?
N2 C13 C14 . . 121.0(3) ?
N2 C13 N3 . . 118.1(3) ?
C14 C13 N3 . . 120.9(3) ?
N1 C14 C13 . . 121.1(3) ?
N1 C14 H14 . . 119.4 ?
C13 C14 H14 . . 119.4 ?
N1 C15 C16 . . 120.0(3) ?
N1 C15 H15 . . 120.0 ?
C16 C15 H15 . . 120.0 ?
N2 C16 C15 . . 123.0(3) ?
N2 C16 H16 . . 118.5 ?
C15 C16 H16 . . 118.5 ?
O3 C17 O1 2_676 . 125.3(3) ?
O3 C17 C18 2_676 . 117.4(3) ?
O1 C17 C18 . . 117.3(3) ?
C17 C18 H18A . . 109.5 ?
C17 C18 H18B . . 109.5 ?
H18A C18 H18B . . 109.5 ?
C17 C18 H18C . . 109.5 ?
H18A C18 H18C . . 109.5 ?
H18B C18 H18C . . 109.5 ?
O4 C19 O2 2_676 . 125.6(3) ?
O4 C19 C20 2_676 . 117.2(3) ?
O2 C19 C20 . . 117.2(3) ?
C19 C20 H20A . . 109.5 ?
C19 C20 H20B . . 109.5 ?
H20A C20 H20B . . 109.5 ?
C19 C20 H20C . . 109.5 ?
H20A C20 H20C . . 109.5 ?
H20B C20 H20C . . 109.5 ?
O3 Cu1 O1 . . 168.81(10) ?
O3 Cu1 O2 . . 90.06(12) ?
O1 Cu1 O2 . . 89.26(12) ?
O3 Cu1 O4 . . 88.60(11) ?
O1 Cu1 O4 . . 89.90(12) ?
O2 Cu1 O4 . . 168.78(10) ?
O3 Cu1 N1 . . 97.47(10) ?
O1 Cu1 N1 . . 93.71(10) ?
O2 Cu1 N1 . . 96.33(11) ?
O4 Cu1 N1 . . 94.88(11) ?
O3 Cu1 Cu1 . 2_676 86.47(7) ?
O1 Cu1 Cu1 . 2_676 82.34(7) ?
O2 Cu1 Cu1 . 2_676 84.81(8) ?
O4 Cu1 Cu1 . 2_676 83.99(8) ?
N1 Cu1 Cu1 . 2_676 175.89(7) ?
C15 N1 C14 . . 117.8(3) ?
C15 N1 Cu1 . . 121.7(2) ?
C14 N1 Cu1 . . 118.9(2) ?
C13 N2 C16 . . 116.8(3) ?
C13 N3 C6 . . 126.2(3) ?
C13 N3 C8 . . 125.4(3) ?
C6 N3 C8 . . 108.4(3) ?
C17 O1 Cu1 . . 125.2(2) ?
C19 O2 Cu1 . . 122.3(2) ?
C17 O3 Cu1 2_676 . 120.6(2) ?
C19 O4 Cu1 2_676 . 123.3(2) ?

loop_
_geom_bond_atom_site_label_1
_geom_bond_atom_site_label_2
_geom_bond_site_symmetry_2
_geom_bond_distance
_geom_bond_publ_flag
C1 C3 . 1.391(6) ?
C1 C2 . 1.393(5) ?
C1 H1 . 0.9300 ?
C2 C6 . 1.376(5) ?
C2 H2 . 0.9300 ?
C3 C4 . 1.371(6) ?
C3 H3 . 0.9300 ?
C4 C5 . 1.380(5) ?
C4 H4 . 0.9300 ?
C5 C6 . 1.419(5) ?
C5 C7 . 1.446(5) ?
C6 N3 . 1.409(4) ?
C7 C12 . 1.386(5) ?
C7 C8 . 1.405(5) ?
C8 C9 . 1.384(5) ?
C8 N3 . 1.423(4) ?
C9 C10 . 1.382(5) ?
C9 H9 . 0.9300 ?
C10 C11 . 1.385(6) ?
C10 H10 . 0.9300 ?
C11 C12 . 1.378(6) ?
C11 H11 . 0.9300 ?
C12 H12 . 0.9300 ?
C13 N2 . 1.321(4) ?
C13 C14 . 1.398(4) ?
C13 N3 . 1.399(4) ?
C14 N1 . 1.332(4) ?
C14 H14 . 0.9300 ?
C15 N1 . 1.332(4) ?
C15 C16 . 1.378(5) ?
C15 H15 . 0.9300 ?
C16 N2 . 1.330(4) ?
C16 H16 . 0.9300 ?
C17 O3 2_676 1.253(4) ?
C17 O1 . 1.256(4) ?
C17 C18 . 1.504(4) ?
C18 H18A . 0.9600 ?
C18 H18B . 0.9600 ?
C18 H18C . 0.9600 ?
C19 O4 2_676 1.248(4) ?
C19 O2 . 1.257(4) ?
C19 C20 . 1.516(5) ?
C20 H20A . 0.9600 ?
C20 H20B . 0.9600 ?
C20 H20C . 0.9600 ?
Cu1 O3 . 1.963(2) ?
Cu1 O1 . 1.967(2) ?
Cu1 O2 . 1.972(3) ?
Cu1 O4 . 1.975(3) ?
Cu1 N1 . 2.196(3) ?
Cu1 Cu1 2_676 2.6120(7) ?
O3 C17 2_676 1.253(4) ?
O4 C19 2_676 1.248(4) ?

loop_
_geom_torsion_atom_site_label_1
_geom_torsion_atom_site_label_2
_geom_torsion_atom_site_label_3
_geom_torsion_atom_site_label_4
_geom_torsion_site_symmetry_1
_geom_torsion_site_symmetry_2
_geom_torsion_site_symmetry_3
_geom_torsion_site_symmetry_4
_geom_torsion
_geom_torsion_publ_flag
C3 C1 C2 C6 . . . . 0.7(6) ?
C2 C1 C3 C4 . . . . 0.9(7) ?
C1 C3 C4 C5 . . . . -0.4(7) ?
C3 C4 C5 C6 . . . . -1.7(6) ?
C3 C4 C5 C7 . . . . 175.6(4) ?
C1 C2 C6 N3 . . . . -178.2(4) ?
C1 C2 C6 C5 . . . . -2.8(6) ?
C4 C5 C6 C2 . . . . 3.4(5) ?
C7 C5 C6 C2 . . . . -174.5(3) ?
C4 C5 C6 N3 . . . . 179.8(3) ?
C7 C5 C6 N3 . . . . 1.9(4) ?
C4 C5 C7 C12 . . . . -0.6(7) ?
C6 C5 C7 C12 . . . . 176.9(4) ?
C4 C5 C7 C8 . . . . -177.9(4) ?
C6 C5 C7 C8 . . . . -0.3(4) ?
C12 C7 C8 C9 . . . . 0.2(6) ?
C5 C7 C8 C9 . . . . 177.8(3) ?
C12 C7 C8 N3 . . . . -178.9(3) ?
C5 C7 C8 N3 . . . . -1.3(4) ?
C7 C8 C9 C10 . . . . -0.7(6) ?
N3 C8 C9 C10 . . . . 178.1(4) ?
C8 C9 C10 C11 . . . . 0.0(8) ?
C9 C10 C11 C12 . . . . 1.3(8) ?
C10 C11 C12 C7 . . . . -1.8(7) ?
C8 C7 C12 C11 . . . . 1.1(6) ?
C5 C7 C12 C11 . . . . -175.9(4) ?
N2 C13 C14 N1 . . . . -5.0(5) ?
N3 C13 C14 N1 . . . . 175.2(3) ?
N1 C15 C16 N2 . . . . -3.9(6) ?
C16 C15 N1 C14 . . . . 1.2(5) ?
C16 C15 N1 Cu1 . . . . 166.9(3) ?
C13 C14 N1 C15 . . . . 3.0(5) ?
C13 C14 N1 Cu1 . . . . -163.1(3) ?
O3 Cu1 N1 C15 . . . . 21.3(3) ?
O1 Cu1 N1 C15 . . . . -158.1(3) ?
O2 Cu1 N1 C15 . . . . 112.2(3) ?
O4 Cu1 N1 C15 . . . . -67.9(3) ?
Cu1 Cu1 N1 C15 2_676 . . . -141.9(10) ?
O3 Cu1 N1 C14 . . . . -173.2(3) ?
O1 Cu1 N1 C14 . . . . 7.4(3) ?
O2 Cu1 N1 C14 . . . . -82.3(3) ?
O4 Cu1 N1 C14 . . . . 97.6(3) ?
Cu1 Cu1 N1 C14 2_676 . . . 23.6(13) ?
C14 C13 N2 C16 . . . . 2.4(5) ?
N3 C13 N2 C16 . . . . -177.8(3) ?
C15 C16 N2 C13 . . . . 1.9(6) ?
N2 C13 N3 C6 . . . . 161.2(3) ?
C14 C13 N3 C6 . . . . -19.0(5) ?
N2 C13 N3 C8 . . . . -21.7(5) ?
C14 C13 N3 C8 . . . . 158.2(3) ?
C2 C6 N3 C13 . . . . -9.3(6) ?
C5 C6 N3 C13 . . . . 174.8(3) ?
C2 C6 N3 C8 . . . . 173.2(4) ?
C5 C6 N3 C8 . . . . -2.7(4) ?
C9 C8 N3 C13 . . . . 6.0(6) ?
C7 C8 N3 C13 . . . . -175.1(3) ?
C9 C8 N3 C6 . . . . -176.5(4) ?
C7 C8 N3 C6 . . . . 2.5(4) ?
O3 C17 O1 Cu1 2_676 . . . -2.1(5) ?
C18 C17 O1 Cu1 . . . . 177.6(2) ?
O3 Cu1 O1 C17 . . . . 2.9(7) ?
O2 Cu1 O1 C17 . . . . -83.6(3) ?
O4 Cu1 O1 C17 . . . . 85.2(3) ?
N1 Cu1 O1 C17 . . . . -179.9(3) ?
Cu1 Cu1 O1 C17 2_676 . . . 1.2(3) ?
O4 C19 O2 Cu1 2_676 . . . 3.3(5) ?
C20 C19 O2 Cu1 . . . . -175.5(2) ?
O3 Cu1 O2 C19 . . . . -88.5(3) ?
O1 Cu1 O2 C19 . . . . 80.3(3) ?
O4 Cu1 O2 C19 . . . . -5.4(7) ?
N1 Cu1 O2 C19 . . . . 173.9(3) ?
Cu1 Cu1 O2 C19 2_676 . . . -2.1(3) ?
O1 Cu1 O3 C17 . . . 2_676 -1.3(7) ?
O2 Cu1 O3 C17 . . . 2_676 85.2(3) ?
O4 Cu1 O3 C17 . . . 2_676 -83.7(3) ?
N1 Cu1 O3 C17 . . . 2_676 -178.4(3) ?
Cu1 Cu1 O3 C17 2_676 . . 2_676 0.4(3) ?
O3 Cu1 O4 C19 . . . 2_676 86.1(3) ?
O1 Cu1 O4 C19 . . . 2_676 -82.8(3) ?
O2 Cu1 O4 C19 . . . 2_676 2.8(7) ?
N1 Cu1 O4 C19 . . . 2_676 -176.6(3) ?
Cu1 Cu1 O4 C19 2_676 . . 2_676 -0.5(3) ?
